data_7245386
loop_
_publ_author_name
'Takeyama, Tomoyuki'
'Takao, Koichiro'

_publ_section_title
;
 Effects of coordinating heteroatoms on molecular structure, thermodynamic
 stability and redox behavior of uranyl(vi) complexes with pentadentate
 Schiff-base ligands
;
_journal_issue 37
_journal_name_full 'RSC Advances'
_journal_page_first 24260
_journal_page_last 24268
_journal_paper_doi 10.1039/D2RA04639C
_journal_volume 12
_journal_year 2022
_chemical_formula_moiety 'C28 H39 N3 O6 U, C H2 Cl2'
_chemical_formula_sum 'C29 H41 Cl2 N3 O6 U'
_chemical_formula_weight 836.58
_space_group_crystal_system monoclinic
_space_group_IT_number 14
_space_group_name_Hall '-P 2ybc'
_space_group_name_H-M_alt 'P 1 21/c 1'
_atom_sites_solution_hydrogens geom
_atom_sites_solution_primary dual
_audit_creation_date 2021-11-22
_audit_creation_method
;
Olex2 1.3
(compiled 2020.11.12 svn.r5f609507 for OlexSys, GUI svn.r6408)
;
_audit_update_record
;
2022-06-06 deposited with the CCDC.	2022-08-22 downloaded from the CCDC.
;
_cell_angle_alpha 90
_cell_angle_beta 106.798(2)
_cell_angle_gamma 90
_cell_formula_units_Z 4
_cell_length_a 9.9547(2)
_cell_length_b 29.1269(5)
_cell_length_c 11.6812(2)
_cell_measurement_reflns_used 16046
_cell_measurement_temperature 123
_cell_measurement_theta_max 30.7740
_cell_measurement_theta_min 2.0130
_cell_volume 3242.44(11)
_computing_cell_refinement 'CrysAlisPro 1.171.40.60a (Rigaku OD, 2019)'
_computing_data_collection 'CrysAlisPro 1.171.40.60a (Rigaku OD, 2019)'
_computing_data_reduction 'CrysAlisPro 1.171.40.60a (Rigaku OD, 2019)'
_computing_molecular_graphics 'Olex2 1.3 (Dolomanov et al., 2009)'
_computing_publication_material 'Olex2 1.3 (Dolomanov et al., 2009)'
_computing_structure_refinement 'SHELXL 2018/3 (Sheldrick, 2015)'
_computing_structure_solution 'SHELXT 2018/2 (Sheldrick, 2018)'
_diffrn_ambient_temperature 123
_diffrn_detector 'Hybrid Pixel Array Detector'
_diffrn_detector_area_resol_mean 10.0000
_diffrn_measured_fraction_theta_full 0.997
_diffrn_measured_fraction_theta_max 0.961
_diffrn_measurement_details
;
List of Runs (angles in degrees, time in seconds):

  # Type    Start    End  Width  t~exp~   \w     \q     \k     \f   Frames
#--------------------------------------------------------------------------
  1  \w      6.00  35.00   0.50   28.35    --   20.00  54.00  90.00   58
  2  \w     43.00  86.00   0.50   28.35    --   20.00  54.00  90.00   86
  3  \w    -74.00 109.00   0.50   28.35    --   20.00  54.00-150.00  366
  4  \w    -50.00 -15.00   0.50   28.35    --   20.00  54.00-120.00   70
  5  \w     48.00  73.00   0.50   28.35    --   20.00  54.00-120.00   50
  6  \w    -70.00   2.00   0.50   28.35    --   20.00  54.00  30.00  144
  7  \w     55.00  80.00   0.50   28.35    --   20.00  54.00  30.00   50
  8  \w     85.00 110.00   0.50   28.35    --   20.00  54.00  30.00   50
  9  \w    -29.00  -1.00   0.50   28.35    --   20.00  54.00 150.00   56
 10  \w     59.00  84.00   0.50   28.35    --   20.00  54.00 150.00   50
 11  \w    -71.00  28.00   0.50   28.35    --   20.00  54.00 -30.00  198
 12  \w    -27.00  -2.00   0.50   28.35    --   20.00  54.00  90.00   50
;
_diffrn_measurement_device 'two-circle diffractometer'
_diffrn_measurement_device_type 'XtaLAB Mini II'
_diffrn_measurement_method '\w scans'
_diffrn_orient_matrix_type 'CrysAlisPro convention (1999,Acta A55,543-557)'
_diffrn_orient_matrix_UB_11 0.0688281000
_diffrn_orient_matrix_UB_12 -0.0084996000
_diffrn_orient_matrix_UB_13 0.0260161000
_diffrn_orient_matrix_UB_21 0.0280633000
_diffrn_orient_matrix_UB_22 0.0193618000
_diffrn_orient_matrix_UB_23 -0.0219008000
_diffrn_orient_matrix_UB_31 0.0035711000
_diffrn_orient_matrix_UB_32 0.0120627000
_diffrn_orient_matrix_UB_33 0.0535920000
_diffrn_radiation_monochromator graphite
_diffrn_radiation_probe x-ray
_diffrn_radiation_type 'Mo K\a'
_diffrn_radiation_wavelength 0.71073
_diffrn_reflns_av_R_equivalents 0.0328
_diffrn_reflns_av_unetI/netI 0.0432
_diffrn_reflns_Laue_measured_fraction_full 0.997
_diffrn_reflns_Laue_measured_fraction_max 0.961
_diffrn_reflns_limit_h_max 14
_diffrn_reflns_limit_h_min -13
_diffrn_reflns_limit_k_max 40
_diffrn_reflns_limit_k_min -41
_diffrn_reflns_limit_l_max 16
_diffrn_reflns_limit_l_min -16
_diffrn_reflns_number 36149
_diffrn_reflns_point_group_measured_fraction_full 0.997
_diffrn_reflns_point_group_measured_fraction_max 0.961
_diffrn_reflns_theta_full 25.242
_diffrn_reflns_theta_max 30.960
_diffrn_reflns_theta_min 2.296
_diffrn_source 'fine-focus sealed X-ray tube'
_diffrn_source_type 'Rigaku (Mo) X-ray Source'
_exptl_absorpt_coefficient_mu 5.214
_exptl_absorpt_correction_T_max 1.00000
_exptl_absorpt_correction_T_min 0.62171
_exptl_absorpt_correction_type multi-scan
_exptl_absorpt_process_details
;
CrysAlisPro 1.171.40.60a (Rigaku Oxford Diffraction, 2019)
Empirical absorption correction using spherical harmonics,
 implemented in SCALE3 ABSPACK scaling algorithm.
;
_exptl_crystal_colour red
_exptl_crystal_colour_primary red
_exptl_crystal_density_diffrn 1.714
_exptl_crystal_description plate
_exptl_crystal_F_000 1640
_exptl_crystal_size_max 0.256
_exptl_crystal_size_mid 0.158
_exptl_crystal_size_min 0.059
_refine_diff_density_max 1.732
_refine_diff_density_min -1.817
_refine_diff_density_rms 0.127
_refine_ls_extinction_method none
_refine_ls_goodness_of_fit_ref 1.068
_refine_ls_hydrogen_treatment constr
_refine_ls_matrix_type full
_refine_ls_number_parameters 396
_refine_ls_number_reflns 9910
_refine_ls_number_restraints 0
_refine_ls_restrained_S_all 1.068
_refine_ls_R_factor_all 0.0510
_refine_ls_R_factor_gt 0.0333
_refine_ls_shift/su_max 0.002
_refine_ls_shift/su_mean 0.000
_refine_ls_structure_factor_coef Fsqd
_refine_ls_weighting_details 'w=1/[\s^2^(Fo^2^)+(0.0193P)^2^+4.7176P] where P=(Fo^2^+2Fc^2^)/3'
_refine_ls_weighting_scheme calc
_refine_ls_wR_factor_gt 0.0590
_refine_ls_wR_factor_ref 0.0624
_reflns_Friedel_coverage 0.000
_reflns_number_gt 7869
_reflns_number_total 9910
_reflns_threshold_expression 'I > 2\s(I)'
_cod_data_source_file d2ra04639c2.cif
_cod_data_source_block 211115_uo2meosaldien
_cod_database_code 7245386
_shelx_shelxl_version_number 2018/3
_chemical_oxdiff_formula C29H34N3O6U1
_chemical_oxdiff_usercomment 211115_UO2MeOsaldien
_shelx_space_group_comment
;
The symmetry employed for this shelxl refinement is uniquely defined
by the following loop, which should always be used as a source of
symmetry information in preference to the above space-group names.
They are only intended as comments.
;
_reflns_odcompleteness_completeness 99.96
_reflns_odcompleteness_iscentric 1
_reflns_odcompleteness_theta 27.42
_olex2_refinement_description
;
1. Fixed Uiso
 At 1.2 times of:
  All C(H) groups, All C(H,H) groups, All C(H,H,H,H) groups, All N(H) groups
 At 1.5 times of:
  All C(H,H,H) groups
2. Others
 Fixed Sof: H9AA(0.6) H9AB(0.6) H9BC(0.4) H9BD(0.4) H11C(0.4) H11D(0.4)
 H11B(0.6) H11A(0.6) N3A(0.6) H3A(0.6) C10B(0.4) H10A(0.4) H10B(0.4) N3B(0.4)
 H3B(0.4) C10A(0.6) H10C(0.6) H10D(0.6)
3.a Ternary CH refined with riding coordinates:
 N3A(H3A), N3B(H3B)
3.b Secondary CH2 refined with riding coordinates:
 C9(H9AA,H9AB), C9(H9BC,H9BD), C8(H8A,H8B), C11(H11C,H11D), C11(H11B,H11A),
 C10B(H10A,H10B), C29(H29A,H29B), C10A(H10C,H10D)
3.c Aromatic/amide H refined with riding coordinates:
 C5(H5), C7(H7), C3(H3), C14(H14), C12(H12), C16(H16)
3.d Idealised Me refined as rotating group:
 C23(H23A,H23B,H23C), C20(H20A,H20B,H20C), C22(H22A,H22B,H22C), C24(H24A,H24B,
 H24C), C26(H26A,H26B,H26C), C27(H27A,H27B,H27C), C21(H21A,H21B,H21C), C28(H28A,
 H28B,H28C)
;
_olex2_submission_special_instructions 'No special instructions were received'
_oxdiff_exptl_absorpt_empirical_details
;
Empirical correction (ABSPACK) includes:
- Absorption correction using spherical harmonics
- Frame scaling
;
_oxdiff_exptl_absorpt_empirical_full_max 1.545
_oxdiff_exptl_absorpt_empirical_full_min 0.866

loop_
_space_group_symop_operation_xyz
'x, y, z'
'-x, y+1/2, -z+1/2'
'-x, -y, -z'
'x, -y-1/2, z-1/2'

loop_
_atom_site_label
_atom_site_type_symbol
_atom_site_fract_x
_atom_site_fract_y
_atom_site_fract_z
_atom_site_U_iso_or_equiv
_atom_site_adp_type
_atom_site_occupancy
_atom_site_site_symmetry_order
_atom_site_calc_flag
_atom_site_refinement_flags_posn
_atom_site_refinement_flags_adp
_atom_site_refinement_flags_occupancy
_atom_site_disorder_assembly
_atom_site_disorder_group
U1 U 0.71958(2) 0.44582(2) 0.42211(2) 0.01576(3) Uani 1 1 d . . . . .
Cl2 Cl 0.61582(15) 0.35804(4) 0.78360(13) 0.0590(3) Uani 1 1 d . . . . .
Cl1 Cl 0.42488(15) 0.31697(5) 0.57145(11) 0.0654(4) Uani 1 1 d . . . . .
O3 O 0.5849(2) 0.43446(7) 0.23456(18) 0.0193(5) Uani 1 1 d . . . . .
O2 O 0.5615(2) 0.44638(8) 0.46551(19) 0.0230(5) Uani 1 1 d . . . . .
O5 O 0.1307(3) 0.51837(9) -0.0850(2) 0.0287(6) Uani 1 1 d . . . . .
O4 O 0.7587(2) 0.37047(7) 0.45238(18) 0.0193(5) Uani 1 1 d . . . . .
O1 O 0.8862(2) 0.44969(8) 0.3925(2) 0.0235(5) Uani 1 1 d . . . . .
O6 O 1.2083(3) 0.26083(8) 0.6846(2) 0.0265(5) Uani 1 1 d . . . . .
C4 C 0.2467(4) 0.50016(12) -0.0024(3) 0.0215(7) Uani 1 1 d . . . . .
C5 C 0.3613(3) 0.52506(11) 0.0605(3) 0.0189(6) Uani 1 1 d . . . . .
H5 H 0.366185 0.557090 0.046791 0.023 Uiso 1 1 calc R U . . .
C7 C 0.5835(3) 0.53236(11) 0.2142(3) 0.0182(6) Uani 1 1 d . . . . .
H7 H 0.589922 0.562105 0.182833 0.022 Uiso 1 1 calc R U . . .
C3 C 0.2425(4) 0.45321(11) 0.0182(3) 0.0222(7) Uani 1 1 d . . . . .
H3 H 0.161212 0.436604 -0.024262 0.027 Uiso 1 1 calc R U . . .
N2 N 0.8452(3) 0.43125(9) 0.6427(2) 0.0177(5) Uani 1 1 d . . . . .
N1 N 0.6744(3) 0.52210(9) 0.3133(2) 0.0193(6) Uani 1 1 d . . . . .
C6 C 0.4716(3) 0.50280(11) 0.1454(3) 0.0174(6) Uani 1 1 d . . . . .
C2 C 0.3509(4) 0.42935(11) 0.0978(3) 0.0189(6) Uani 1 1 d . . . . .
C1 C 0.4711(3) 0.45481(11) 0.1618(3) 0.0180(6) Uani 1 1 d . . . . .
C23 C 0.1335(4) 0.56647(12) -0.1051(3) 0.0286(8) Uani 1 1 d . . . . .
H23A H 0.046903 0.575697 -0.165393 0.043 Uiso 1 1 calc R U . . .
H23B H 0.214362 0.574001 -0.133460 0.043 Uiso 1 1 calc R U . . .
H23C H 0.141134 0.582872 -0.030207 0.043 Uiso 1 1 calc R U . . .
C14 C 1.0717(3) 0.33040(11) 0.6833(3) 0.0193(6) Uani 1 1 d . . . . .
H14 H 1.127453 0.339229 0.760789 0.023 Uiso 1 1 calc R U . . .
C9 C 0.7652(4) 0.56266(10) 0.5003(3) 0.0223(7) Uani 1 1 d . . . . .
H9AA H 0.827652 0.587429 0.543441 0.027 Uiso 0.6 1 calc R U P A 1
H9AB H 0.667810 0.569495 0.500497 0.027 Uiso 0.6 1 calc R U P A 1
H9BC H 0.852565 0.577165 0.549942 0.027 Uiso 0.4 1 calc R U P B 2
H9BD H 0.686455 0.583525 0.499716 0.027 Uiso 0.4 1 calc R U P B 2
C13 C 0.9569(3) 0.35789(10) 0.6213(3) 0.0171(6) Uani 1 1 d . . . . .
C15 C 1.1027(4) 0.29122(11) 0.6323(3) 0.0202(7) Uani 1 1 d . . . . .
C12 C 0.9278(3) 0.39777(11) 0.6844(3) 0.0188(6) Uani 1 1 d . . . . .
H12 H 0.976450 0.399219 0.767242 0.023 Uiso 1 1 calc R U . . .
C20 C 0.3596(4) 0.36559(12) 0.2470(3) 0.0293(8) Uani 1 1 d . . . . .
H20A H 0.453051 0.375359 0.295208 0.044 Uiso 1 1 calc R U . . .
H20B H 0.349967 0.332374 0.255401 0.044 Uiso 1 1 calc R U . . .
H20C H 0.287998 0.381540 0.274544 0.044 Uiso 1 1 calc R U . . .
C22 C 0.1958(4) 0.35789(13) 0.0442(3) 0.0337(9) Uani 1 1 d . . . . .
H22A H 0.121998 0.373892 0.068756 0.051 Uiso 1 1 calc R U . . .
H22B H 0.192485 0.325031 0.061252 0.051 Uiso 1 1 calc R U . . .
H22C H 0.181006 0.362344 -0.041701 0.051 Uiso 1 1 calc R U . . .
C17 C 0.9049(4) 0.30415(11) 0.4538(3) 0.0192(6) Uani 1 1 d . . . . .
C8 C 0.7744(4) 0.55802(12) 0.3736(3) 0.0249(7) Uani 1 1 d . . . . .
H8A H 0.750447 0.587564 0.330655 0.030 Uiso 1 1 calc R U . . .
H8B H 0.870890 0.549408 0.374584 0.030 Uiso 1 1 calc R U . . .
C18 C 0.8715(3) 0.34549(10) 0.5061(3) 0.0169(6) Uani 1 1 d . . . . .
C16 C 1.0189(4) 0.27892(11) 0.5179(3) 0.0217(7) Uani 1 1 d . . . . .
H16 H 1.041981 0.251751 0.482701 0.026 Uiso 1 1 calc R U . . .
C19 C 0.3404(4) 0.37743(11) 0.1141(3) 0.0224(7) Uani 1 1 d . . . . .
C24 C 1.2944(4) 0.27247(13) 0.8018(3) 0.0300(8) Uani 1 1 d . . . . .
H24A H 1.338368 0.302426 0.799435 0.045 Uiso 1 1 calc R U . . .
H24B H 1.367387 0.249093 0.829472 0.045 Uiso 1 1 calc R U . . .
H24C H 1.236423 0.273871 0.856683 0.045 Uiso 1 1 calc R U . . .
C11 C 0.8314(5) 0.46697(12) 0.7292(3) 0.0328(9) Uani 1 1 d . . . . .
H11C H 0.907646 0.463406 0.804834 0.039 Uiso 0.4 1 calc R U P C 2
H11D H 0.740639 0.463292 0.746957 0.039 Uiso 0.4 1 calc R U P C 2
H11B H 0.770471 0.455292 0.776292 0.039 Uiso 0.6 1 calc R U P D 1
H11A H 0.925021 0.473420 0.785290 0.039 Uiso 0.6 1 calc R U P D 1
N3A N 0.8121(6) 0.51646(18) 0.5571(5) 0.0173(10) Uani 0.6 1 d . . P E 1
H3A H 0.916880 0.515686 0.579260 0.021 Uiso 0.6 1 calc R U P E 1
C26 C 0.8220(4) 0.32550(13) 0.2366(3) 0.0348(9) Uani 1 1 d . . . . .
H26A H 0.764577 0.315892 0.157176 0.052 Uiso 1 1 calc R U . . .
H26B H 0.919402 0.329678 0.235716 0.052 Uiso 1 1 calc R U . . .
H26C H 0.785930 0.354533 0.258258 0.052 Uiso 1 1 calc R U . . .
C27 C 0.6646(4) 0.27948(12) 0.3302(3) 0.0315(8) Uani 1 1 d . . . . .
H27A H 0.623519 0.307986 0.349498 0.047 Uiso 1 1 calc R U . . .
H27B H 0.664275 0.256158 0.390564 0.047 Uiso 1 1 calc R U . . .
H27C H 0.609175 0.268541 0.251315 0.047 Uiso 1 1 calc R U . . .
C21 C 0.4526(4) 0.35354(13) 0.0692(3) 0.0326(9) Uani 1 1 d . . . . .
H21A H 0.435455 0.359860 -0.016181 0.049 Uiso 1 1 calc R U . . .
H21B H 0.448632 0.320347 0.081648 0.049 Uiso 1 1 calc R U . . .
H21C H 0.545522 0.365106 0.113565 0.049 Uiso 1 1 calc R U . . .
C25 C 0.8161(4) 0.28851(12) 0.3288(3) 0.0248(7) Uani 1 1 d . . . . .
C10B C 0.8391(12) 0.5139(4) 0.6780(9) 0.024(2) Uani 0.4 1 d . . P E 2
H10A H 0.815052 0.537112 0.730831 0.029 Uiso 0.4 1 calc R U P E 2
H10B H 0.936822 0.519769 0.677183 0.029 Uiso 0.4 1 calc R U P E 2
C29 C 0.5800(5) 0.34775(18) 0.6292(4) 0.0573(14) Uani 1 1 d . . . . .
H29A H 0.572820 0.377470 0.586698 0.069 Uiso 1 1 calc R U . . .
H29B H 0.658881 0.330354 0.614514 0.069 Uiso 1 1 calc R U . . .
C28 C 0.8730(5) 0.24415(13) 0.2899(3) 0.0392(10) Uani 1 1 d . . . . .
H28A H 0.815566 0.235709 0.209420 0.059 Uiso 1 1 calc R U . . .
H28B H 0.869416 0.219458 0.345960 0.059 Uiso 1 1 calc R U . . .
H28C H 0.970267 0.248890 0.289472 0.059 Uiso 1 1 calc R U . . .
N3B N 0.7448(9) 0.5198(3) 0.5557(7) 0.0179(16) Uani 0.4 1 d . . P E 2
H3B H 0.649929 0.523325 0.567940 0.021 Uiso 0.4 1 calc R U P E 2
C10A C 0.7713(7) 0.5100(2) 0.6685(7) 0.0220(14) Uani 0.6 1 d . . P E 1
H10C H 0.805246 0.536361 0.722716 0.026 Uiso 0.6 1 calc R U P E 1
H10D H 0.667729 0.508988 0.649096 0.026 Uiso 0.6 1 calc R U P E 1

loop_
_atom_site_aniso_label
_atom_site_aniso_U_11
_atom_site_aniso_U_22
_atom_site_aniso_U_33
_atom_site_aniso_U_23
_atom_site_aniso_U_13
_atom_site_aniso_U_12
U1 0.01634(6) 0.01527(5) 0.01472(5) -0.00228(5) 0.00300(4) 0.00075(5)
Cl2 0.0670(9) 0.0406(6) 0.0785(9) -0.0167(6) 0.0354(7) -0.0070(6)
Cl1 0.0638(9) 0.0869(10) 0.0488(7) 0.0069(7) 0.0214(6) -0.0154(8)
O3 0.0191(12) 0.0195(11) 0.0169(10) -0.0018(9) 0.0015(9) 0.0027(9)
O2 0.0199(12) 0.0275(12) 0.0219(11) -0.0015(11) 0.0067(9) 0.0029(11)
O5 0.0239(14) 0.0327(14) 0.0227(12) 0.0042(11) -0.0044(10) 0.0010(11)
O4 0.0214(12) 0.0171(11) 0.0175(10) -0.0033(9) 0.0025(9) 0.0024(9)
O1 0.0162(11) 0.0298(13) 0.0228(11) 0.0011(10) 0.0028(9) -0.0010(10)
O6 0.0254(14) 0.0217(12) 0.0283(13) -0.0011(10) 0.0012(10) 0.0068(10)
C4 0.0193(17) 0.0297(18) 0.0143(13) 0.0031(13) 0.0030(12) 0.0050(14)
C5 0.0211(17) 0.0211(15) 0.0160(14) 0.0010(12) 0.0078(12) 0.0025(13)
C7 0.0205(17) 0.0178(15) 0.0187(14) 0.0024(12) 0.0092(13) -0.0006(13)
C3 0.0193(17) 0.0289(19) 0.0164(14) -0.0019(13) 0.0022(12) -0.0016(14)
N2 0.0186(14) 0.0178(12) 0.0169(12) -0.0022(10) 0.0053(10) -0.0001(11)
N1 0.0169(14) 0.0186(13) 0.0228(13) -0.0014(11) 0.0064(11) -0.0020(11)
C6 0.0164(16) 0.0227(16) 0.0135(13) -0.0028(12) 0.0051(12) -0.0009(13)
C2 0.0224(18) 0.0206(15) 0.0145(13) -0.0017(12) 0.0065(12) -0.0007(13)
C1 0.0203(16) 0.0216(17) 0.0124(13) -0.0007(12) 0.0054(12) 0.0012(12)
C23 0.028(2) 0.0288(19) 0.0247(17) 0.0034(14) 0.0014(15) 0.0104(15)
C14 0.0196(17) 0.0191(15) 0.0184(14) 0.0025(13) 0.0040(12) -0.0010(13)
C9 0.0204(17) 0.0154(16) 0.0281(16) -0.0035(13) 0.0019(13) -0.0001(12)
C13 0.0212(17) 0.0146(14) 0.0164(14) -0.0006(12) 0.0068(12) -0.0020(12)
C15 0.0185(17) 0.0160(15) 0.0262(16) 0.0046(13) 0.0064(13) 0.0017(12)
C12 0.0177(16) 0.0230(16) 0.0149(14) -0.0010(12) 0.0035(12) -0.0038(13)
C20 0.037(2) 0.0236(17) 0.0233(17) -0.0010(15) 0.0033(15) -0.0074(16)
C22 0.032(2) 0.0264(19) 0.034(2) -0.0043(16) -0.0047(17) -0.0084(16)
C17 0.0208(17) 0.0178(15) 0.0190(14) -0.0013(13) 0.0058(13) -0.0008(13)
C8 0.0210(17) 0.0247(17) 0.0280(16) 0.0000(15) 0.0056(13) -0.0089(15)
C18 0.0172(16) 0.0157(15) 0.0176(14) 0.0012(12) 0.0048(12) 0.0004(12)
C16 0.0228(18) 0.0184(15) 0.0258(16) -0.0030(13) 0.0098(14) 0.0012(13)
C19 0.0240(18) 0.0211(16) 0.0187(15) -0.0042(13) 0.0008(13) -0.0008(14)
C24 0.028(2) 0.0296(19) 0.0284(18) 0.0019(16) 0.0021(15) 0.0091(16)
C11 0.056(3) 0.0175(17) 0.0248(17) -0.0072(15) 0.0106(17) 0.0095(18)
N3A 0.016(3) 0.016(2) 0.021(2) -0.0022(19) 0.006(2) 0.005(2)
C26 0.042(2) 0.041(2) 0.0210(17) -0.0051(16) 0.0081(16) 0.0078(19)
C27 0.027(2) 0.0242(18) 0.037(2) -0.0075(16) -0.0003(16) 0.0003(15)
C21 0.036(2) 0.0267(19) 0.0314(19) -0.0093(16) 0.0049(17) 0.0047(16)
C25 0.0276(19) 0.0217(16) 0.0215(16) -0.0080(14) 0.0016(14) 0.0036(14)
C10B 0.029(6) 0.022(5) 0.017(4) -0.006(4) 0.003(5) 0.001(5)
C29 0.049(3) 0.064(3) 0.070(3) 0.028(3) 0.036(3) 0.006(3)
C28 0.040(3) 0.033(2) 0.035(2) -0.0172(18) -0.0031(18) 0.0108(18)
N3B 0.015(4) 0.019(4) 0.018(3) -0.004(3) 0.003(3) 0.005(4)
C10A 0.023(4) 0.019(3) 0.025(3) -0.009(2) 0.009(3) 0.001(3)

loop_
_atom_type_symbol
_atom_type_description
_atom_type_scat_dispersion_real
_atom_type_scat_dispersion_imag
_atom_type_scat_source
C C 0.0033 0.0016 'International Tables Vol C Tables 4.2.6.8 and 6.1.1.4'
H H 0.0000 0.0000 'International Tables Vol C Tables 4.2.6.8 and 6.1.1.4'
Cl Cl 0.1484 0.1585 'International Tables Vol C Tables 4.2.6.8 and 6.1.1.4'
N N 0.0061 0.0033 'International Tables Vol C Tables 4.2.6.8 and 6.1.1.4'
O O 0.0106 0.0060 'International Tables Vol C Tables 4.2.6.8 and 6.1.1.4'
U U -9.6767 9.6646 'International Tables Vol C Tables 4.2.6.8 and 6.1.1.4'

loop_
_exptl_crystal_face_index_h
_exptl_crystal_face_index_k
_exptl_crystal_face_index_l
_exptl_crystal_face_perp_dist
4 38 1 0.0721
-5 -38 0 0.0465
8 19 -14 0.0718
-1 20 14 0.1352
13 2 0 0.0398
6 -20 -14 0.1016
-13 -2 0 0.0184
-5 -5 16 0.1449

loop_
_geom_angle_atom_site_label_1
_geom_angle_atom_site_label_2
_geom_angle_atom_site_label_3
_geom_angle
_geom_angle_site_symmetry_1
_geom_angle_site_symmetry_3
_geom_angle_publ_flag
O3 U1 O4 92.14(8) . . ?
O3 U1 N2 160.62(8) . . ?
O3 U1 N1 70.69(8) . . ?
O3 U1 N3A 136.00(13) . . ?
O3 U1 N3B 129.00(19) . . ?
O2 U1 O3 87.22(9) . . ?
O2 U1 O4 95.25(10) . . ?
O2 U1 O1 173.45(10) . . ?
O2 U1 N2 85.98(9) . . ?
O2 U1 N1 95.23(10) . . ?
O2 U1 N3A 90.42(15) . . ?
O2 U1 N3B 76.4(2) . . ?
O4 U1 N2 70.47(8) . . ?
O4 U1 N1 159.38(8) . . ?
O4 U1 N3A 131.79(13) . . ?
O4 U1 N3B 136.65(19) . . ?
O1 U1 O3 98.41(9) . . ?
O1 U1 O4 87.92(9) . . ?
O1 U1 N2 89.70(9) . . ?
O1 U1 N1 83.57(10) . . ?
O1 U1 N3A 83.21(15) . . ?
O1 U1 N3B 97.4(2) . . ?
N2 U1 N3A 62.23(13) . . ?
N2 U1 N3B 66.59(19) . . ?
N1 U1 N2 128.02(8) . . ?
N1 U1 N3A 65.79(14) . . ?
N1 U1 N3B 63.37(19) . . ?
C1 O3 U1 135.41(18) . . ?
C4 O5 C23 116.2(3) . . ?
C18 O4 U1 133.9(2) . . ?
C15 O6 C24 116.2(3) . . ?
O5 C4 C3 116.0(3) . . ?
C5 C4 O5 124.7(3) . . ?
C5 C4 C3 119.3(3) . . ?
C4 C5 H5 120.3 . . ?
C4 C5 C6 119.5(3) . . ?
C6 C5 H5 120.3 . . ?
N1 C7 H7 116.9 . . ?
N1 C7 C6 126.2(3) . . ?
C6 C7 H7 116.9 . . ?
C4 C3 H3 118.3 . . ?
C2 C3 C4 123.4(3) . . ?
C2 C3 H3 118.3 . . ?
C12 N2 U1 125.8(2) . . ?
C12 N2 C11 116.9(3) . . ?
C11 N2 U1 117.1(2) . . ?
C7 N1 U1 129.3(2) . . ?
C7 N1 C8 118.0(3) . . ?
C8 N1 U1 112.6(2) . . ?
C5 C6 C7 115.7(3) . . ?
C5 C6 C1 121.3(3) . . ?
C1 C6 C7 122.9(3) . . ?
C3 C2 C1 117.6(3) . . ?
C3 C2 C19 120.6(3) . . ?
C1 C2 C19 121.8(3) . . ?
O3 C1 C6 119.2(3) . . ?
O3 C1 C2 122.0(3) . . ?
C6 C1 C2 118.7(3) . . ?
O5 C23 H23A 109.5 . . ?
O5 C23 H23B 109.5 . . ?
O5 C23 H23C 109.5 . . ?
H23A C23 H23B 109.5 . . ?
H23A C23 H23C 109.5 . . ?
H23B C23 H23C 109.5 . . ?
C13 C14 H14 119.9 . . ?
C15 C14 H14 119.9 . . ?
C15 C14 C13 120.1(3) . . ?
H9AA C9 H9AB 108.9 . . ?
H9BC C9 H9BD 107.6 . . ?
C8 C9 H9AA 110.8 . . ?
C8 C9 H9AB 110.8 . . ?
C8 C9 H9BC 108.6 . . ?
C8 C9 H9BD 108.6 . . ?
N3A C9 H9AA 110.8 . . ?
N3A C9 H9AB 110.8 . . ?
N3A C9 C8 104.5(3) . . ?
N3B C9 H9BC 108.6 . . ?
N3B C9 H9BD 108.6 . . ?
N3B C9 C8 114.6(4) . . ?
C14 C13 C12 116.4(3) . . ?
C14 C13 C18 121.2(3) . . ?
C18 C13 C12 122.3(3) . . ?
O6 C15 C16 115.3(3) . . ?
C14 C15 O6 125.8(3) . . ?
C14 C15 C16 118.9(3) . . ?
N2 C12 C13 128.3(3) . . ?
N2 C12 H12 115.9 . . ?
C13 C12 H12 115.9 . . ?
H20A C20 H20B 109.5 . . ?
H20A C20 H20C 109.5 . . ?
H20B C20 H20C 109.5 . . ?
C19 C20 H20A 109.5 . . ?
C19 C20 H20B 109.5 . . ?
C19 C20 H20C 109.5 . . ?
H22A C22 H22B 109.5 . . ?
H22A C22 H22C 109.5 . . ?
H22B C22 H22C 109.5 . . ?
C19 C22 H22A 109.5 . . ?
C19 C22 H22B 109.5 . . ?
C19 C22 H22C 109.5 . . ?
C18 C17 C25 120.8(3) . . ?
C16 C17 C18 118.3(3) . . ?
C16 C17 C25 120.9(3) . . ?
N1 C8 C9 107.9(3) . . ?
N1 C8 H8A 110.1 . . ?
N1 C8 H8B 110.1 . . ?
C9 C8 H8A 110.1 . . ?
C9 C8 H8B 110.1 . . ?
H8A C8 H8B 108.4 . . ?
O4 C18 C13 120.1(3) . . ?
O4 C18 C17 121.7(3) . . ?
C13 C18 C17 118.1(3) . . ?
C15 C16 H16 118.3 . . ?
C17 C16 C15 123.4(3) . . ?
C17 C16 H16 118.3 . . ?
C2 C19 C20 110.6(3) . . ?
C2 C19 C22 112.6(3) . . ?
C22 C19 C20 105.9(3) . . ?
C21 C19 C2 108.9(3) . . ?
C21 C19 C20 110.6(3) . . ?
C21 C19 C22 108.2(3) . . ?
O6 C24 H24A 109.5 . . ?
O6 C24 H24B 109.5 . . ?
O6 C24 H24C 109.5 . . ?
H24A C24 H24B 109.5 . . ?
H24A C24 H24C 109.5 . . ?
H24B C24 H24C 109.5 . . ?
N2 C11 H11C 109.7 . . ?
N2 C11 H11D 109.7 . . ?
N2 C11 H11B 109.2 . . ?
N2 C11 H11A 109.2 . . ?
N2 C11 C10B 110.0(5) . . ?
H11C C11 H11D 108.2 . . ?
H11B C11 H11A 107.9 . . ?
C10B C11 H11C 109.7 . . ?
C10B C11 H11D 109.7 . . ?
C10A C11 N2 111.9(4) . . ?
C10A C11 H11B 109.2 . . ?
C10A C11 H11A 109.2 . . ?
U1 N3A H3A 107.5 . . ?
C9 N3A U1 115.4(3) . . ?
C9 N3A H3A 107.5 . . ?
C10A N3A U1 107.1(4) . . ?
C10A N3A C9 111.7(5) . . ?
C10A N3A H3A 107.5 . . ?
H26A C26 H26B 109.5 . . ?
H26A C26 H26C 109.5 . . ?
H26B C26 H26C 109.5 . . ?
C25 C26 H26A 109.5 . . ?
C25 C26 H26B 109.5 . . ?
C25 C26 H26C 109.5 . . ?
H27A C27 H27B 109.5 . . ?
H27A C27 H27C 109.5 . . ?
H27B C27 H27C 109.5 . . ?
C25 C27 H27A 109.5 . . ?
C25 C27 H27B 109.5 . . ?
C25 C27 H27C 109.5 . . ?
C19 C21 H21A 109.5 . . ?
C19 C21 H21B 109.5 . . ?
C19 C21 H21C 109.5 . . ?
H21A C21 H21B 109.5 . . ?
H21A C21 H21C 109.5 . . ?
H21B C21 H21C 109.5 . . ?
C26 C25 C17 109.2(3) . . ?
C27 C25 C17 109.7(3) . . ?
C27 C25 C26 111.4(3) . . ?
C28 C25 C17 111.7(3) . . ?
C28 C25 C26 106.9(3) . . ?
C28 C25 C27 107.9(3) . . ?
C11 C10B H10A 108.9 . . ?
C11 C10B H10B 108.9 . . ?
H10A C10B H10B 107.7 . . ?
N3B C10B C11 113.5(8) . . ?
N3B C10B H10A 108.9 . . ?
N3B C10B H10B 108.9 . . ?
Cl2 C29 H29A 109.2 . . ?
Cl2 C29 H29B 109.2 . . ?
Cl1 C29 Cl2 112.2(2) . . ?
Cl1 C29 H29A 109.2 . . ?
Cl1 C29 H29B 109.2 . . ?
H29A C29 H29B 107.9 . . ?
C25 C28 H28A 109.5 . . ?
C25 C28 H28B 109.5 . . ?
C25 C28 H28C 109.5 . . ?
H28A C28 H28B 109.5 . . ?
H28A C28 H28C 109.5 . . ?
H28B C28 H28C 109.5 . . ?
U1 N3B H3B 103.7 . . ?
C9 N3B U1 116.3(4) . . ?
C9 N3B C10B 113.6(7) . . ?
C9 N3B H3B 103.7 . . ?
C10B N3B U1 113.8(6) . . ?
C10B N3B H3B 103.7 . . ?
C11 C10A N3A 110.6(5) . . ?
C11 C10A H10C 109.5 . . ?
C11 C10A H10D 109.5 . . ?
N3A C10A H10C 109.5 . . ?
N3A C10A H10D 109.5 . . ?
H10C C10A H10D 108.1 . . ?

loop_
_geom_bond_atom_site_label_1
_geom_bond_atom_site_label_2
_geom_bond_distance
_geom_bond_site_symmetry_2
_geom_bond_publ_flag
U1 O3 2.238(2) . ?
U1 O2 1.788(2) . ?
U1 O4 2.239(2) . ?
U1 O1 1.793(2) . ?
U1 N2 2.554(3) . ?
U1 N1 2.535(3) . ?
U1 N3A 2.594(5) . ?
U1 N3B 2.630(8) . ?
Cl2 C29 1.761(5) . ?
Cl1 C29 1.744(5) . ?
O3 C1 1.342(4) . ?
O5 C4 1.380(4) . ?
O5 C23 1.422(4) . ?
O4 C18 1.333(4) . ?
O6 C15 1.375(4) . ?
O6 C24 1.430(4) . ?
C4 C5 1.372(5) . ?
C4 C3 1.391(5) . ?
C5 H5 0.9500 . ?
C5 C6 1.407(4) . ?
C7 H7 0.9500 . ?
C7 N1 1.281(4) . ?
C7 C6 1.453(4) . ?
C3 H3 0.9500 . ?
C3 C2 1.390(5) . ?
N2 C12 1.278(4) . ?
N2 C11 1.483(4) . ?
N1 C8 1.475(4) . ?
C6 C1 1.411(4) . ?
C2 C1 1.423(4) . ?
C2 C19 1.531(5) . ?
C23 H23A 0.9800 . ?
C23 H23B 0.9800 . ?
C23 H23C 0.9800 . ?
C14 H14 0.9500 . ?
C14 C13 1.412(4) . ?
C14 C15 1.364(4) . ?
C9 H9AA 0.9900 . ?
C9 H9AB 0.9900 . ?
C9 H9BC 0.9900 . ?
C9 H9BD 0.9900 . ?
C9 C8 1.515(5) . ?
C9 N3A 1.514(6) . ?
C9 N3B 1.447(9) . ?
C13 C12 1.449(4) . ?
C13 C18 1.415(4) . ?
C15 C16 1.402(5) . ?
C12 H12 0.9500 . ?
C20 H20A 0.9800 . ?
C20 H20B 0.9800 . ?
C20 H20C 0.9800 . ?
C20 C19 1.547(5) . ?
C22 H22A 0.9800 . ?
C22 H22B 0.9800 . ?
C22 H22C 0.9800 . ?
C22 C19 1.544(5) . ?
C17 C18 1.432(4) . ?
C17 C16 1.377(4) . ?
C17 C25 1.541(4) . ?
C8 H8A 0.9900 . ?
C8 H8B 0.9900 . ?
C16 H16 0.9500 . ?
C19 C21 1.531(5) . ?
C24 H24A 0.9800 . ?
C24 H24B 0.9800 . ?
C24 H24C 0.9800 . ?
C11 H11C 0.9900 . ?
C11 H11D 0.9900 . ?
C11 H11B 0.9900 . ?
C11 H11A 0.9900 . ?
C11 C10B 1.503(12) . ?
C11 C10A 1.479(8) . ?
N3A H3A 1.0000 . ?
N3A C10A 1.482(9) . ?
C26 H26A 0.9800 . ?
C26 H26B 0.9800 . ?
C26 H26C 0.9800 . ?
C26 C25 1.536(5) . ?
C27 H27A 0.9800 . ?
C27 H27B 0.9800 . ?
C27 H27C 0.9800 . ?
C27 C25 1.536(5) . ?
C21 H21A 0.9800 . ?
C21 H21B 0.9800 . ?
C21 H21C 0.9800 . ?
C25 C28 1.531(5) . ?
C10B H10A 0.9900 . ?
C10B H10B 0.9900 . ?
C10B N3B 1.476(13) . ?
C29 H29A 0.9900 . ?
C29 H29B 0.9900 . ?
C28 H28A 0.9800 . ?
C28 H28B 0.9800 . ?
C28 H28C 0.9800 . ?
N3B H3B 1.0000 . ?
C10A H10C 0.9900 . ?
C10A H10D 0.9900 . ?

loop_
_geom_torsion_atom_site_label_1
_geom_torsion_atom_site_label_2
_geom_torsion_atom_site_label_3
_geom_torsion_atom_site_label_4
_geom_torsion
_geom_torsion_site_symmetry_1
_geom_torsion_site_symmetry_2
_geom_torsion_site_symmetry_3
_geom_torsion_site_symmetry_4
_geom_torsion_publ_flag
U1 O3 C1 C6 50.9(4) . . . . ?
U1 O3 C1 C2 -130.7(3) . . . . ?
U1 O4 C18 C13 47.9(4) . . . . ?
U1 O4 C18 C17 -136.4(3) . . . . ?
U1 N2 C12 C13 -8.2(5) . . . . ?
U1 N2 C11 C10B -39.9(6) . . . . ?
U1 N2 C11 C10A -12.5(5) . . . . ?
U1 N1 C8 C9 -57.0(3) . . . . ?
U1 N3A C10A C11 59.0(6) . . . . ?
O5 C4 C5 C6 178.0(3) . . . . ?
O5 C4 C3 C2 179.5(3) . . . . ?
O6 C15 C16 C17 177.3(3) . . . . ?
C4 C5 C6 C7 -175.4(3) . . . . ?
C4 C5 C6 C1 4.2(5) . . . . ?
C4 C3 C2 C1 0.7(5) . . . . ?
C4 C3 C2 C19 -178.6(3) . . . . ?
C5 C4 C3 C2 -1.8(5) . . . . ?
C5 C6 C1 O3 173.1(3) . . . . ?
C5 C6 C1 C2 -5.3(4) . . . . ?
C7 N1 C8 C9 125.7(3) . . . . ?
C7 C6 C1 O3 -7.3(4) . . . . ?
C7 C6 C1 C2 174.3(3) . . . . ?
C3 C4 C5 C6 -0.6(5) . . . . ?
C3 C2 C1 O3 -175.5(3) . . . . ?
C3 C2 C1 C6 2.8(4) . . . . ?
C3 C2 C19 C20 -124.0(3) . . . . ?
C3 C2 C19 C22 -5.7(4) . . . . ?
C3 C2 C19 C21 114.3(3) . . . . ?
N2 C11 C10B N3B 49.8(9) . . . . ?
N2 C11 C10A N3A -31.3(7) . . . . ?
N1 C7 C6 C5 161.9(3) . . . . ?
N1 C7 C6 C1 -17.7(5) . . . . ?
C6 C7 N1 U1 7.3(5) . . . . ?
C6 C7 N1 C8 -176.0(3) . . . . ?
C1 C2 C19 C20 56.7(4) . . . . ?
C1 C2 C19 C22 175.0(3) . . . . ?
C1 C2 C19 C21 -65.0(4) . . . . ?
C23 O5 C4 C5 0.4(5) . . . . ?
C23 O5 C4 C3 179.0(3) . . . . ?
C14 C13 C12 N2 168.6(3) . . . . ?
C14 C13 C18 O4 175.9(3) . . . . ?
C14 C13 C18 C17 0.0(5) . . . . ?
C14 C15 C16 C17 -0.7(5) . . . . ?
C9 N3A C10A C11 -173.8(4) . . . . ?
C13 C14 C15 O6 -177.8(3) . . . . ?
C13 C14 C15 C16 0.0(5) . . . . ?
C15 C14 C13 C12 177.3(3) . . . . ?
C15 C14 C13 C18 0.3(5) . . . . ?
C12 N2 C11 C10B 134.7(5) . . . . ?
C12 N2 C11 C10A 162.1(4) . . . . ?
C12 C13 C18 O4 -0.9(5) . . . . ?
C12 C13 C18 C17 -176.9(3) . . . . ?
C8 C9 N3A U1 -40.9(4) . . . . ?
C8 C9 N3A C10A -163.5(4) . . . . ?
C8 C9 N3B U1 -2.2(6) . . . . ?
C8 C9 N3B C10B 132.9(7) . . . . ?
C18 C13 C12 N2 -14.4(5) . . . . ?
C18 C17 C16 C15 1.0(5) . . . . ?
C18 C17 C25 C26 60.5(4) . . . . ?
C18 C17 C25 C27 -61.8(4) . . . . ?
C18 C17 C25 C28 178.6(3) . . . . ?
C16 C17 C18 O4 -176.5(3) . . . . ?
C16 C17 C18 C13 -0.6(5) . . . . ?
C16 C17 C25 C26 -119.0(3) . . . . ?
C16 C17 C25 C27 118.7(3) . . . . ?
C16 C17 C25 C28 -0.9(5) . . . . ?
C19 C2 C1 O3 3.8(5) . . . . ?
C19 C2 C1 C6 -177.9(3) . . . . ?
C24 O6 C15 C14 -1.6(5) . . . . ?
C24 O6 C15 C16 -179.5(3) . . . . ?
C11 N2 C12 C13 177.7(3) . . . . ?
C11 C10B N3B U1 -36.1(10) . . . . ?
C11 C10B N3B C9 -172.3(6) . . . . ?
N3A C9 C8 N1 63.0(4) . . . . ?
C25 C17 C18 O4 4.0(5) . . . . ?
C25 C17 C18 C13 179.8(3) . . . . ?
C25 C17 C16 C15 -179.4(3) . . . . ?
N3B C9 C8 N1 37.3(5) . . . . ?

loop_
_exptl_oxdiff_crystal_face_indexfrac_h
_exptl_oxdiff_crystal_face_indexfrac_k
_exptl_oxdiff_crystal_face_indexfrac_l
_exptl_oxdiff_crystal_face_x
_exptl_oxdiff_crystal_face_y
_exptl_oxdiff_crystal_face_z
4.3984 38.4801 0.9352 0.0000 0.8480 0.5300
-4.8774 -38.3624 0.3705 -0.0000 -0.8878 -0.4603
7.5083 18.5475 -13.8042 0.0000 0.8721 -0.4893
-1.4818 20.2404 14.1056 0.0929 0.0414 0.9948
13.3876 1.7144 0.1532 0.9109 0.4055 0.0767
6.4731 -19.5287 -13.9983 0.2473 0.1101 -0.9627
-13.3623 -1.8434 -0.2443 -0.9104 -0.4053 -0.0830
-4.9610 -5.2961 16.2833 0.1272 -0.5984 0.7911
